data_2007325
loop_
_publ_author_name
'Garc\'ia-Mart\'inez, Emilia'
'V\'azquez-L\'opez, Ezequiel M.'
'Tuck, Dennis G.'

_publ_section_title
;
 Hydrogen Bonding in the 1:1 Adduct of 1,10-Phenanthroline and
 1,1'-Binaphthyl-2,2'-diol
;
_journal_issue 6
_journal_name_full 'Acta Crystallographica Section C'
_journal_page_first 840
_journal_page_last 842
_journal_paper_doi 10.1107/S0108270197019987
_journal_volume 54
_journal_year 1998
_chemical_formula_sum 'C32 H22 N2 O2'
_chemical_formula_weight 466.52
_chemical_name_systematic
;
 adduct of 1,10-Phenanthroline and 1,1'-Binaphthyl-2,2'-diol
;
_space_group_IT_number 2
_symmetry_cell_setting triclinic
_symmetry_space_group_name_Hall '-P 1'
_symmetry_space_group_name_H-M 'P -1'
_audit_creation_method SHELXL-97
_cell_angle_alpha 97.929(8)
_cell_angle_beta 110.895(7)
_cell_angle_gamma 109.635(9)
_cell_formula_units_Z 2
_cell_length_a 10.8768(15)
_cell_length_b 11.238(2)
_cell_length_c 11.6786(8)
_cell_measurement_reflns_used 25
_cell_measurement_temperature 293(2)
_cell_measurement_theta_max 42
_cell_measurement_theta_min 9
_cell_volume 1201.0(3)
_computing_cell_refinement 'CAD-4 EXPRESS'
_computing_data_collection 'CAD-4 EXPRESS (Enraf-Nonius, 1995)'
_computing_data_reduction 'HELENA (Spek, 1996)'
_computing_molecular_graphics 'ZORTEP (Zsolnai, 1994)'
_computing_publication_material SHELXL97
_computing_structure_refinement SHELXL97
_computing_structure_solution 'SHELXS97 (Sheldrick, 1990)'
_diffrn_ambient_temperature 293(2)
_diffrn_measured_fraction_theta_full 0.999
_diffrn_measured_fraction_theta_max 0.999
_diffrn_measurement_device_type 'Enraf-Nonius CAD-4'
_diffrn_measurement_method \w/2\q
_diffrn_radiation_monochromator graphite
_diffrn_radiation_source 'fine-focus sealed tube'
_diffrn_radiation_type CuK\a
_diffrn_radiation_wavelength 1.54184
_diffrn_reflns_av_R_equivalents 0.026
_diffrn_reflns_av_sigmaI/netI 0.045
_diffrn_reflns_limit_h_max 13
_diffrn_reflns_limit_h_min -12
_diffrn_reflns_limit_k_max 14
_diffrn_reflns_limit_k_min -13
_diffrn_reflns_limit_l_max 0
_diffrn_reflns_limit_l_min -14
_diffrn_reflns_number 5148
_diffrn_reflns_theta_full 74.30
_diffrn_reflns_theta_max 74.30
_diffrn_reflns_theta_min 4.24
_diffrn_standards_decay_% 0
_diffrn_standards_interval_count 200
_diffrn_standards_interval_time 120
_diffrn_standards_number 3
_exptl_absorpt_coefficient_mu 0.640
_exptl_absorpt_correction_type none
_exptl_crystal_colour colourless
_exptl_crystal_density_diffrn 1.290
_exptl_crystal_density_method 'not measured'
_exptl_crystal_description prism
_exptl_crystal_F_000 488
_exptl_crystal_size_max 0.25
_exptl_crystal_size_mid 0.25
_exptl_crystal_size_min 0.10
_refine_diff_density_max 0.177
_refine_diff_density_min -0.139
_refine_ls_extinction_coef 0.0064(5)
_refine_ls_extinction_method SHELXL97
_refine_ls_goodness_of_fit_ref 1.016
_refine_ls_hydrogen_treatment 'H atoms treated by a mixture of independent and constrained refinement'
_refine_ls_matrix_type full
_refine_ls_number_parameters 354
_refine_ls_number_reflns 4896
_refine_ls_number_restraints 0
_refine_ls_restrained_S_all 1.016
_refine_ls_R_factor_all 0.100
_refine_ls_R_factor_gt 0.042
_refine_ls_shift/su_max 0.000
_refine_ls_shift/su_mean 0.000
_refine_ls_structure_factor_coef Fsqd
_refine_ls_weighting_details 'w = 1/[\s^2^(Fo^2^)+(0.0559P)^2^+0.1363P] where P = (Fo^2^+2Fc^2^)/3'
_refine_ls_weighting_scheme calc
_refine_ls_wR_factor_ref 0.129
_reflns_number_gt 2916
_reflns_number_total 4896
_reflns_threshold_expression I>2\s(I)
_cod_data_source_file fg1399.cif
_cod_data_source_block PHENBINAP
_cod_depositor_comments
;
The following automatic conversions were performed:

'_refine_ls_weighting_scheme' value 'calc w =
1/[\s^2^(Fo^2^)+(0.0559P)^2^+0.1363P] where P = (Fo^2^+2Fc^2^)/3' was
changed to 'calc'. New tag '_refine_ls_weighting_details' was
created. The value of the new tag was set to 'w =
1/[\s^2^(Fo^2^)+(0.0559P)^2^+0.1363P] where P = (Fo^2^+2Fc^2^)/3'.

Automatic conversion script
Id: cif_fix_values 3143 2015-03-26 13:38:13Z robertas 
;
_cod_original_formula_sum 'C12 H8 N2, C20 H14 O2'
_cod_database_code 2007325

loop_
_symmetry_equiv_pos_as_xyz
'x, y, z'
'-x, -y, -z'

loop_
_atom_site_label
_atom_site_fract_x
_atom_site_fract_y
_atom_site_fract_z
_atom_site_U_iso_or_equiv
_atom_site_adp_type
_atom_site_calc_flag
_atom_site_refinement_flags
_atom_site_occupancy
_atom_site_disorder_assembly
_atom_site_disorder_group
_atom_site_type_symbol
N1 .4352(2) .65086(18) .53783(17) .0615(5) Uani d . 1 . . N
N2 .62702(18) .90958(16) .64234(15) .0531(4) Uani d . 1 . . N
C2 .3404(3) .5263(2) .4856(3) .0757(7) Uani d . 1 . . C
H2 .3161 .4789 .5394 .110(11) Uiso calc R 1 . . H
C3 .2745(3) .4616(3) .3546(3) .0802(8) Uani d . 1 . . C
H3 .2081 .3736 .3226 .099(9) Uiso calc R 1 . . H
C4 .3090(3) .5292(2) .2746(2) .0708(7) Uani d . 1 . . C
H4 .2654 .4879 .1868 .086(8) Uiso calc R 1 . . H
C5 .4106(2) .6620(2) .32462(19) .0551(5) Uani d . 1 . . C
C6 .4704(2) .7181(2) .45810(18) .0495(5) Uani d . 1 . . C
C7 .4543(3) .7396(2) .2473(2) .0662(6) Uani d . 1 . . C
H7 .4140 .7020 .1591 .077(7) Uiso calc R 1 . . H
C8 .5526(3) .8662(2) .3001(2) .0634(6) Uani d . 1 . . C
H8 .5810 .9141 .2482 .079(8) Uiso calc R 1 . . H
C9 .6138(2) .9277(2) .43465(19) .0505(5) Uani d . 1 . . C
C10 .5739(2) .85480(19) .51415(18) .0464(4) Uani d . 1 . . C
C11 .7194(2) 1.0357(2) .6914(2) .0608(6) Uani d . 1 . . C
H11 .7559 1.0736 .7792 .067(7) Uiso calc R 1 . . H
C12 .7651(2) 1.1149(2) .6206(2) .0643(6) Uani d . 1 . . C
H12 .8310 1.2028 .6600 .090(8) Uiso calc R 1 . . H
C13 .7111(2) 1.0607(2) .4920(2) .0615(6) Uani d . 1 . . C
H13 .7389 1.1121 .4422 .077(7) Uiso calc R 1 . . H
O1 .38076(18) .91075(16) 1.03452(13) .0667(5) Uani d . 1 . . O
H1A .426(3) .998(3) 1.093(3) .115(10) Uiso d . 1 . . H
O2 .47763(16) .84426(14) .78448(13) .0538(4) Uani d . 1 . . O
H2A .524(3) .835(3) .732(3) .114(10) Uiso d . 1 . . H
C14 .2747(2) .90142(19) .92226(17) .0498(5) Uani d . 1 . . C
C15 .2154(3) .9956(2) .9153(2) .0641(6) Uani d . 1 . . C
H15 .2491 1.0654 .9875 .070(7) Uiso calc R 1 . . H
C16 .1090(2) .9842(2) .8032(2) .0639(6) Uani d . 1 . . C
H16 .0706 1.0468 .7997 .079(7) Uiso calc R 1 . . H
C17 .0557(2) .87979(18) .69217(18) .0487(5) Uani d . 1 . . C
C18 .1155(2) .78497(17) .69912(17) .0421(4) Uani d . 1 . . C
C19 .22695(19) .79727(17) .81734(16) .0416(4) Uani d . 1 . . C
C20 .0651(2) .68371(18) .58525(17) .0469(5) Uani d . 1 . . C
H20 .1029 .6206 .5873 .052(6) Uiso calc R 1 . . H
C21 -.0379(2) .6774(2) .47269(19) .0563(5) Uani d . 1 . . C
H21 -.0688 .6107 .3988 .055(6) Uiso calc R 1 . . H
C22 -.0978(2) .7698(2) .4668(2) .0624(6) Uani d . 1 . . C
H22 -.1689 .7637 .3897 .084(8) Uiso calc R 1 . . H
C23 -.0523(2) .8687(2) .5739(2) .0608(6) Uani d . 1 . . C
H23 -.0927 .9298 .5694 .070(7) Uiso calc R 1 . . H
C24 .4179(2) .72768(18) .80879(16) .0451(4) Uani d . 1 . . C
C25 .2943(2) .70099(17) .82697(15) .0411(4) Uani d . 1 . . C
C26 .2324(2) .58045(17) .85336(15) .0433(4) Uani d . 1 . . C
C27 .3004(2) .49180(18) .86214(16) .0480(5) Uani d . 1 . . C
C28 .4274(2) .5251(2) .84359(19) .0572(5) Uani d . 1 . . C
H28 .4726 .4677 .8494 .069(7) Uiso calc R 1 . . H
C29 .4849(2) .6396(2) .81734(19) .0552(5) Uani d . 1 . . C
H29 .5686 .6598 .8050 .072(7) Uiso calc R 1 . . H
C30 .2372(3) .3718(2) .88762(19) .0605(6) Uani d . 1 . . C
H30 .2822 .3142 .8952 .066(7) Uiso calc R 1 . . H
C31 .1124(3) .3396(2) .9012(2) .0663(6) Uani d . 1 . . C
H31 .0724 .2606 .9179 .073(7) Uiso calc R 1 . . H
C32 .0440(3) .4258(2) .8899(2) .0632(6) Uani d . 1 . . C
H32 -.0426 .4026 .8975 .080(8) Uiso calc R 1 . . H
C33 .1027(2) .54322(19) .86791(19) .0534(5) Uani d . 1 . . C
H33 .0564 .5998 .8624 .057(6) Uiso calc R 1 . . H

loop_
_atom_site_aniso_label
_atom_site_aniso_U_11
_atom_site_aniso_U_22
_atom_site_aniso_U_33
_atom_site_aniso_U_12
_atom_site_aniso_U_13
_atom_site_aniso_U_23
N1 .0613(11) .0572(11) .0614(11) .0173(9) .0291(9) .0153(9)
N2 .0514(10) .0563(10) .0476(9) .0202(8) .0211(8) .0101(8)
C2 .0714(16) .0604(15) .0823(17) .0140(13) .0346(14) .0135(14)
C3 .0625(15) .0569(15) .094(2) .0114(12) .0252(15) -.0001(14)
C4 .0624(14) .0709(16) .0616(15) .0323(13) .0124(12) -.0037(12)
C5 .0562(12) .0605(13) .0483(11) .0339(11) .0161(10) .0078(10)
C6 .0487(11) .0562(12) .0473(11) .0277(10) .0199(9) .0132(9)
C7 .0845(17) .0834(17) .0446(12) .0546(15) .0245(12) .0178(12)
C8 .0791(16) .0775(16) .0551(13) .0490(14) .0323(12) .0311(12)
C9 .0527(12) .0606(13) .0526(11) .0342(10) .0257(10) .0236(10)
C10 .0462(11) .0532(11) .0463(10) .0278(9) .0201(9) .0149(9)
C11 .0543(12) .0596(13) .0567(13) .0194(11) .0193(10) .0068(11)
C12 .0549(13) .0549(14) .0774(16) .0191(11) .0271(12) .0158(12)
C13 .0595(13) .0624(14) .0767(15) .0311(12) .0348(12) .0321(12)
O1 .0864(12) .0632(10) .0370(7) .0421(9) .0065(7) .0024(7)
O2 .0661(9) .0503(8) .0514(8) .0256(7) .0312(7) .0139(6)
C14 .0592(12) .0511(11) .0368(9) .0297(10) .0137(9) .0082(8)
C15 .0808(16) .0551(13) .0519(12) .0409(12) .0180(11) .0002(10)
C16 .0750(15) .0533(12) .0665(14) .0423(12) .0220(12) .0101(10)
C17 .0510(11) .0429(10) .0521(11) .0244(9) .0180(9) .0132(9)
C18 .0459(10) .0400(10) .0411(9) .0204(8) .0169(8) .0125(8)
C19 .0489(10) .0416(10) .0383(9) .0242(8) .0183(8) .0108(8)
C20 .0526(11) .0389(10) .0431(10) .0201(9) .0142(9) .0095(8)
C21 .0604(13) .0487(11) .0411(10) .0179(10) .0088(9) .0071(9)
C22 .0573(13) .0626(14) .0501(12) .0251(11) .0043(10) .0177(11)
C23 .0595(13) .0568(13) .0646(13) .0337(11) .0148(11) .0215(11)
C24 .0534(11) .0458(11) .0343(9) .0243(9) .0147(8) .0085(8)
C25 .0498(10) .0427(10) .0304(8) .0254(9) .0125(8) .0078(7)
C26 .0515(11) .0426(10) .0318(9) .0237(9) .0114(8) .0068(7)
C27 .0593(12) .0456(11) .0326(9) .0285(10) .0083(8) .0075(8)
C28 .0662(14) .0606(13) .0521(12) .0442(12) .0171(10) .0154(10)
C29 .0581(13) .0642(14) .0511(12) .0369(11) .0218(10) .0148(10)
C30 .0786(16) .0467(12) .0468(12) .0322(12) .0123(11) .0113(9)
C31 .0868(18) .0460(12) .0571(13) .0223(12) .0267(13) .0152(10)
C32 .0735(16) .0513(12) .0625(14) .0204(11) .0336(12) .0129(10)
C33 .0634(13) .0475(11) .0533(12) .0276(10) .0263(10) .0120(9)

loop_
_atom_type_symbol
_atom_type_description
_atom_type_scat_dispersion_real
_atom_type_scat_dispersion_imag
_atom_type_scat_source
C C 0.0181 0.0091 'International Tables Vol C Tables 4.2.6.8 and 6.1.1.4'
H H 0.0000 0.0000 'International Tables Vol C Tables 4.2.6.8 and 6.1.1.4'
N N 0.0311 0.0180 'International Tables Vol C Tables 4.2.6.8 and 6.1.1.4'
O O 0.0492 0.0322 'International Tables Vol C Tables 4.2.6.8 and 6.1.1.4'

loop_
_geom_angle_atom_site_label_1
_geom_angle_atom_site_label_2
_geom_angle_atom_site_label_3
_geom_angle
_geom_angle_publ_flag
C2 N1 C6 117.2(2) y
C11 N2 C10 117.57(19) y
N1 C2 C3 124.0(3) y
C4 C3 C2 118.9(2) ?
C3 C4 C5 119.9(2) ?
C4 C5 C6 116.7(2) ?
C4 C5 C7 123.4(2) ?
C6 C5 C7 119.9(2) ?
N1 C6 C5 123.4(2) y
N1 C6 C10 117.73(18) y
C5 C6 C10 118.86(19) ?
C8 C7 C5 121.1(2) ?
C7 C8 C9 120.8(2) ?
C13 C9 C10 117.69(19) ?
C13 C9 C8 122.4(2) ?
C10 C9 C8 119.8(2) ?
N2 C10 C9 122.05(19) y
N2 C10 C6 118.49(18) y
C9 C10 C6 119.44(18) ?
N2 C11 C12 124.3(2) y
C13 C12 C11 118.3(2) ?
C12 C13 C9 120.1(2) ?
H1A O1 C14 110.9(17) no
H2A O2 C24 111.0(18) no
O1 C14 C19 118.01(16) y
O1 C14 C15 120.69(17) y
C19 C14 C15 121.30(17) ?
C16 C15 C14 119.96(19) ?
C15 C16 C17 121.43(18) ?
C16 C17 C23 122.03(18) ?
C16 C17 C18 118.61(17) ?
C23 C17 C18 119.34(18) ?
C20 C18 C17 117.92(16) ?
C20 C18 C19 122.36(16) ?
C17 C18 C19 119.67(16) ?
C14 C19 C18 119.04(16) ?
C14 C19 C25 120.00(16) ?
C18 C19 C25 120.94(15) ?
C21 C20 C18 120.95(18) ?
C20 C21 C22 120.86(19) ?
C23 C22 C21 120.02(19) ?
C22 C23 C17 120.89(19) ?
O2 C24 C25 118.64(16) y
O2 C24 C29 119.91(19) y
C25 C24 C29 121.43(19) ?
C24 C25 C26 118.87(16) ?
C24 C25 C19 119.68(17) ?
C26 C25 C19 121.44(17) ?
C33 C26 C27 118.02(18) ?
C33 C26 C25 122.38(16) ?
C27 C26 C25 119.58(18) ?
C28 C27 C30 122.10(19) ?
C28 C27 C26 118.89(18) ?
C30 C27 C26 119.0(2) ?
C29 C28 C27 121.17(18) ?
C28 C29 C24 120.0(2) ?
C31 C30 C27 121.2(2) ?
C30 C31 C32 119.8(2) ?
C33 C32 C31 120.9(2) ?
C32 C33 C26 121.2(2) ?

loop_
_geom_bond_atom_site_label_1
_geom_bond_atom_site_label_2
_geom_bond_site_symmetry_2
_geom_bond_distance
_geom_bond_publ_flag
N1 C2 . 1.319(3) y
N1 C6 . 1.356(3) y
N2 C11 . 1.324(3) y
N2 C10 . 1.358(2) y
C2 C3 . 1.394(3) y
C3 C4 . 1.359(4) ?
C4 C5 . 1.407(3) ?
C5 C6 . 1.407(3) y
C5 C7 . 1.430(3) ?
C6 C10 . 1.446(3) y
C7 C8 . 1.347(3) ?
C8 C9 . 1.427(3) ?
C9 C13 . 1.399(3) ?
C9 C10 . 1.407(3) y
C11 C12 . 1.387(3) y
C12 C13 . 1.359(3) ?
O1 H1A . .96(3) no
O2 H2A . .94(3) no
O1 C14 . 1.365(2) y
O2 C24 . 1.372(2) y
C14 C19 . 1.372(2) y
C14 C15 . 1.409(3) y
C15 C16 . 1.358(3) ?
C16 C17 . 1.408(3) ?
C17 C23 . 1.414(3) ?
C17 C18 . 1.420(2) ?
C18 C20 . 1.417(2) ?
C18 C19 . 1.427(2) y
C19 C25 . 1.492(2) y
C20 C21 . 1.364(2) ?
C21 C22 . 1.397(3) ?
C22 C23 . 1.360(3) ?
C24 C25 . 1.376(3) y
C24 C29 . 1.407(3) y
C25 C26 . 1.426(3) y
C26 C33 . 1.410(3) ?
C26 C27 . 1.421(2) ?
C27 C28 . 1.408(3) ?
C27 C30 . 1.419(3) ?
C28 C29 . 1.359(3) ?
C30 C31 . 1.356(3) ?
C31 C32 . 1.399(3) ?
C32 C33 . 1.364(3) ?

loop_
_geom_hbond_atom_site_label_D
_geom_hbond_atom_site_label_H
_geom_hbond_atom_site_label_A
_geom_hbond_site_symmetry_A
_geom_hbond_distance_DH
_geom_hbond_distance_HA
_geom_hbond_distance_DA
_geom_hbond_angle_DHA
O1 H1A O2 2_677 0.96(3) 1.81(3) 2.765(2) 174(2)
O2 H2A N1 . 0.94(3) 2.48(3) 3.144(2) 128(2)
O2 H2A N2 . 0.94(3) 1.87(3) 2.719(2) 149(2)

loop_
_geom_torsion_atom_site_label_1
_geom_torsion_atom_site_label_2
_geom_torsion_atom_site_label_3
_geom_torsion_atom_site_label_4
_geom_torsion
_geom_torsion_publ_flag
H1A O1 C14 C15 -17.6(19) y
H2A O2 C24 C25 -149.1(18) y
C18 C19 C25 C26 -86.5(2) y
C18 C19 C25 C24 92.8(2) y
C14 C19 C25 C26 95.1(2) y
C14 C19 C25 C24 -85.5(2) y

loop_
_cod_related_entry_id
_cod_related_entry_database
_cod_related_entry_code
1 ChemSpider 21137058
